data_2102509
loop_
_publ_author_name
'Prof. Clemente Dore Augusto'
'Prof. Marzotto Armando'

_publ_section_title
;
 30 Space-group corrections: two examples of false polymorphism and one
 of incorrect interpretation of the fine details of an IR spectrum
;
_journal_issue 3
_journal_name_full 'Acta Crystallographica Section B'
_journal_page_first 287
_journal_page_last 292
_journal_paper_doi 10.1107/S0108768104006391
_journal_volume 60
_journal_year 2004
_chemical_formula_moiety 'C10 H12 Cu N2 O6 S'
_chemical_formula_sum 'C10 H12 Cu N2 O6 S'
_chemical_formula_weight 351.84
_chemical_name_systematic
;
cis-Diaqua-(2,2-bipyridyl-N,N')-copper sulfate
;
_space_group_IT_number 15
_symmetry_cell_setting monoclinic
_symmetry_space_group_name_Hall '-I 2ya'
_symmetry_space_group_name_H-M 'I 1 2/a 1'
_atom_sites_solution_hydrogens ' ?               '
_atom_sites_solution_primary ' ?               '
_atom_sites_solution_secondary ' ?               '
_cell_angle_alpha 90
_cell_angle_beta 101.010(10)
_cell_angle_gamma 90
_cell_formula_units_Z 4
_cell_length_a 6.9630(10)
_cell_length_b 12.4686(16)
_cell_length_c 14.8540(15)
_cell_measurement_temperature 0
_cell_volume 1265.9(3)
_computing_publication_material 'PLATON (Spek, 1990)'
_diffrn_radiation_type MoK\\a
_diffrn_radiation_wavelength 0.71070
_diffrn_reflns_reduction_process
;
 ?
;
_exptl_absorpt_coefficient_mu 1.915
_exptl_absorpt_correction_type ' ?               '
_exptl_crystal_colour ' ?               '
_exptl_crystal_density_diffrn 1.783
_exptl_crystal_density_method 'nt Measured'
_exptl_crystal_description ' ?               '
_exptl_crystal_F_000 668
_refine_ls_abs_structure_Flack nne
_refine_ls_extinction_method ' ?               '
_refine_ls_hydrogen_treatment 'see text         '
_refine_ls_number_restraints 0
_refine_ls_weighting_scheme ?
_cod_data_source_file bs0022.cif
_cod_data_source_block 1
_cod_depositor_comments
;
The following automatic conversions were performed:

'_symmetry_cell_setting' tag value 'Monclinic' was replaced with
'monoclinic' value.

Automatic conversion script
Id: cif_fix_values 1646 2011-03-28 12:23:43Z adriana 
;
_cod_original_sg_symbol_H-M 'I 2/a'
_cod_database_code 2102509

loop_
_symmetry_equiv_pos_as_xyz
x,y,z
1/2-x,y,-z
-x,-y,-z
1/2+x,-y,z
1/2+x,1/2+y,1/2+z
-x,1/2+y,1/2-z
1/2-x,1/2-y,1/2-z
x,1/2-y,1/2+z

loop_
_atom_site_label
_atom_site_fract_x
_atom_site_fract_y
_atom_site_fract_z
_atom_site_U_iso_or_equiv
_atom_site_thermal_displace_type
_atom_site_occupancy
_atom_site_type_symbol
Cu1 0.75 0.27434 0.5 0.02 Uiso 1 Cu
S1 0.25 0.3461 0.5 0.02 Uiso 1 S
O1 0.42125 0.28015 0.5348 0.02 Uiso 1 O
O2 0.20633 0.41637 0.57487 0.02 Uiso 1 O
O5 0.653 0.38345 0.40585 0.02 Uiso 1 O
N1 0.68405 0.1524 0.4118 0.02 Uiso 1 N
C1 0.61755 0.16135 0.32125 0.02 Uiso 1 C
C2 0.57847 0.07333 0.26497 0.02 Uiso 1 C
C3 0.6068 -0.02790 0.30380 0.02 Uiso 1 C
C4 0.67475 -0.03815 0.3973 0.02 Uiso 1 C
C5 0.71223 0.05418 0.44967 0.02 Uiso 1 C

loop_
_atom_type_symbol
_atom_type_description
_atom_type_scat_dispersion_real
_atom_type_scat_dispersion_imag
_atom_type_scat_source
S S 0.1246 0.1234 'International Tables Vol C Tables 4.2.6.8 and 6.1.1.4'
O O 0.0106 0.0060 'International Tables Vol C Tables 4.2.6.8 and 6.1.1.4'
N N 0.0061 0.0033 'International Tables Vol C Tables 4.2.6.8 and 6.1.1.4'
Cu Cu 0.3201 1.2651 'International Tables Vol C Tables 4.2.6.8 and 6.1.1.4'
C C 0.0033 0.0016 'International Tables Vol C Tables 4.2.6.8 and 6.1.1.4'

loop_
_geom_angle_atom_site_label_1
_geom_angle_atom_site_label_2
_geom_angle_atom_site_label_3
_geom_angle_site_symmetry_1
_geom_angle_site_symmetry_3
_geom_angle
_geom_angle_publ_flag
O1 Cu1 O5 . . 85.52 y
O1 Cu1 N1 . . 93.09 y
O1 Cu1 O1 . 2_656 176.6 y
O1 Cu1 O5 . 2_656 92.14 y
O1 Cu1 N1 . 2_656 89.49 y
O5 Cu1 N1 . . 93.16 y
O1 Cu1 O5 2_656 . 92.14 y
O5 Cu1 O5 . 2_656 92.94 y
O5 Cu1 N1 . 2_656 172.26 y
O1 Cu1 N1 2_656 . 89.49 y
O5 Cu1 N1 2_656 . 172.26 y
N1 Cu1 N1 . 2_656 81.19 y
O1 Cu1 O5 2_656 2_656 85.52 y
O1 Cu1 N1 2_656 2_656 93.09 y
O5 Cu1 N1 2_656 2_656 93.16 y
O1 S1 O2 . . 109.63 y
O1 S1 O1 . 2_556 111.41 y
O1 S1 O2 . 2_556 109.02 y
O1 S1 O2 2_556 . 109.02 y
O2 S1 O2 . 2_556 108.08 y
O1 S1 O2 2_556 2_556 109.63 y
Cu1 O1 S1 . . 132.63 y
Cu1 N1 C1 . . 125.82 y
Cu1 N1 C5 . . 114.86 y
C1 N1 C5 . . 119.32 y
N1 C1 C2 . . 122.26 y
C1 C2 C3 . . 118.55 n
C2 C3 C4 . . 119.7 n
C3 C4 C5 . . 118.54 n
N1 C5 C4 . . 121.62 y
N1 C5 C5 . 2_656 114.54 y
C4 C5 C5 . 2_656 123.83 n

loop_
_geom_bond_atom_site_label_1
_geom_bond_atom_site_label_2
_geom_bond_site_symmetry_2
_geom_bond_distance
_geom_bond_publ_flag
Cu1 O1 . 2.4422 y
Cu1 O5 . 1.9754 y
Cu1 N1 . 2.0023 y
S1 O1 . 1.4594 y
S1 O2 . 1.492 y
N1 C1 . 1.3409 y
N1 C5 . 1.3463 y
C1 C2 . 1.375 n
C2 C3 . 1.3861 n
C3 C4 . 1.385 n
C4 C5 . 1.386 n
C5 C5 2_656 1.4872 n

loop_
_geom_contact_atom_site_label_1
_geom_contact_atom_site_label_2
_geom_contact_distance
_geom_contact_site_symmetry_2
_geom_contact_publ_flag
Cu1 S1 3.5946(5) 1_655 n
Cu1 O2 3.6221 1_655 n
Cu1 O2 3.6221 2_556 n
S1 Cu1 3.5946(5) 1_455 n
O1 C4 3.2903 3_656 n
O2 Cu1 3.6221 1_455 n
O2 Cu1 3.6221 2_556 n
O2 O5 2.6047 2_556 n
O2 O5 2.6766 3_666 n
O5 O2 2.6047 2_556 n
O5 O2 2.6766 3_666 n
C2 C3 3.4876 4_455 n
C3 C2 3.4876 4_555 n
C3 C3 3.5503 4_455 n
C3 C3 3.5503 4_555 n
C4 O1 3.2903 3_656 n
C4 C5 3.4603 4_455 n
C5 C4 3.4603 4_555 n

loop_
_geom_torsion_atom_site_label_1
_geom_torsion_atom_site_label_2
_geom_torsion_atom_site_label_3
_geom_torsion_atom_site_label_4
_geom_torsion_site_symmetry_1
_geom_torsion_site_symmetry_3
_geom_torsion_site_symmetry_4
_geom_torsion
_geom_torsion_publ_flag
O5 Cu1 O1 S1 . . . -4.09 n
N1 Cu1 O1 S1 . . . -97.02 n
O5 Cu1 O1 S1 2_656 . . 88.69 n
N1 Cu1 O1 S1 2_656 . . -178.17 n
O1 Cu1 N1 C1 . . . 91.43 n
O1 Cu1 N1 C5 . . . -88.96 n
O5 Cu1 N1 C1 . . . 5.76 n
O5 Cu1 N1 C5 . . . -174.64 n
O1 Cu1 N1 C1 2_656 . . -86.36 n
O1 Cu1 N1 C5 2_656 . . 93.25 n
N1 Cu1 N1 C1 2_656 . . -179.56 n
N1 Cu1 N1 C5 2_656 . . 0.04 n
O2 S1 O1 Cu1 . . . -113.87 n
O1 S1 O1 Cu1 2_556 . . 125.38 n
O2 S1 O1 Cu1 2_556 . . 4.26 n
Cu1 N1 C1 C2 . . . 178.95 n
C5 N1 C1 C2 . . . -0.64 n
Cu1 N1 C5 C5 . . 2_656 -0.12 n
C1 N1 C5 C5 . . 2_656 179.52 n
Cu1 N1 C5 C4 . . . -179.43 n
C1 N1 C5 C4 . . . 0.2 n
N1 C1 C2 C3 . . . 0.82 n
C1 C2 C3 C4 . . . -0.56 n
C2 C3 C4 C5 . . . 0.15 n
C3 C4 C5 N1 . . . 0.03 n
C3 C4 C5 C5 . . 2_656 -179.22 n
N1 C5 C5 N1 . 2_656 2_656 0.15 n
N1 C5 C5 C4 . 2_656 2_656 179.45 n
C4 C5 C5 N1 . 2_656 2_656 179.45 n
C4 C5 C5 C4 . 2_656 2_656 -1.25 n
